data_7227800
loop_
_publ_author_name
'Zhang, Li-Yang'
'Lu, Li-Ping'
'Zhu, Miao-Li'
'Feng, Si-Si'

_publ_section_title
;
 Self-assembly of lanthanide(iii) coordination polymers from a
 bifunctional 2-(pyridin-2-yl)-1H-imidazole-4,5-dicarboxylate ligand with
 the assistance of oxalate: syntheses, structures, luminescence, and
 magnetic properties
;
_journal_issue 14
_journal_name_full CrystEngComm
_journal_page_first 1953
_journal_paper_doi 10.1039/C7CE00149E
_journal_volume 19
_journal_year 2017
_chemical_formula_sum 'C11 H7 La N3 O7'
_chemical_formula_weight 432.11
_space_group_crystal_system monoclinic
_space_group_IT_number 14
_space_group_name_Hall '-P 2yn'
_space_group_name_H-M_alt 'P 1 21/n 1'
_symmetry_space_group_name_Hall '-P 2yn'
_symmetry_space_group_name_H-M 'P 1 21/n 1'
_atom_sites_solution_hydrogens mixed
_audit_creation_method SHELXL-2016/6
_audit_update_record
;
2017-02-28 deposited with the CCDC.
2017-03-06 downloaded from the CCDC.
;
_cell_angle_alpha 90
_cell_angle_beta 92.426(2)
_cell_angle_gamma 90
_cell_formula_units_Z 4
_cell_length_a 7.1614(8)
_cell_length_b 19.471(2)
_cell_length_c 8.7123(9)
_cell_measurement_reflns_used 6430
_cell_measurement_temperature 298(2)
_cell_measurement_theta_max 28.32
_cell_measurement_theta_min 3.03
_cell_volume 1213.8(2)
_computing_cell_refinement 'Bruker SAINT (Bruker, 2000)'
_computing_data_collection 'Bruker APEX2 (Bruker, 2000)'
_computing_data_reduction 'Bruker SAINT (Bruker, 2000)'
_computing_structure_refinement 'SHELXL-2016/6 (Sheldrick, 2016)'
_computing_structure_solution 'SHELXS-97 (Sheldrick, 2015)'
_diffrn_ambient_temperature 298(2)
_diffrn_measured_fraction_theta_full 0.992
_diffrn_measured_fraction_theta_max 0.993
_diffrn_measurement_device_type 'Bruker APEX-II CCD'
_diffrn_measurement_method '\f and \w scans'
_diffrn_radiation_type MoK\a
_diffrn_radiation_wavelength 0.71073
_diffrn_reflns_av_R_equivalents 0.0313
_diffrn_reflns_av_unetI/netI 0.0299
_diffrn_reflns_Laue_measured_fraction_full 0.992
_diffrn_reflns_Laue_measured_fraction_max 0.993
_diffrn_reflns_limit_h_max 8
_diffrn_reflns_limit_h_min -8
_diffrn_reflns_limit_k_max 24
_diffrn_reflns_limit_k_min -24
_diffrn_reflns_limit_l_max 9
_diffrn_reflns_limit_l_min -10
_diffrn_reflns_number 8483
_diffrn_reflns_point_group_measured_fraction_full 0.992
_diffrn_reflns_point_group_measured_fraction_max 0.993
_diffrn_reflns_theta_full 25.242
_diffrn_reflns_theta_max 26.000
_diffrn_reflns_theta_min 3.033
_diffrn_source 'sealed tube'
_exptl_absorpt_coefficient_mu 3.565
_exptl_absorpt_correction_T_max 0.4694
_exptl_absorpt_correction_T_min 0.3684
_exptl_absorpt_correction_type multi-scan
_exptl_absorpt_process_details '(HKL SCALEPACK; Otwinowski & Minor, 1997)'
_exptl_crystal_colour yellow
_exptl_crystal_density_diffrn 2.365
_exptl_crystal_density_method 'not measured'
_exptl_crystal_description block
_exptl_crystal_F_000 828
_exptl_crystal_size_max 0.350
_exptl_crystal_size_mid 0.250
_exptl_crystal_size_min 0.250
_refine_diff_density_max 1.551
_refine_diff_density_min -0.766
_refine_diff_density_rms 0.115
_refine_ls_extinction_method none
_refine_ls_goodness_of_fit_ref 1.670
_refine_ls_hydrogen_treatment constr
_refine_ls_matrix_type full
_refine_ls_number_parameters 199
_refine_ls_number_reflns 2370
_refine_ls_number_restraints 0
_refine_ls_restrained_S_all 1.670
_refine_ls_R_factor_all 0.0328
_refine_ls_R_factor_gt 0.0261
_refine_ls_shift/su_max 0.001
_refine_ls_shift/su_mean 0.000
_refine_ls_structure_factor_coef Fsqd
_refine_ls_weighting_details 'w=1/[\s^2^(Fo^2^)] where P=(Fo^2^+2Fc^2^)/3'
_refine_ls_weighting_scheme calc
_refine_ls_wR_factor_gt 0.0487
_refine_ls_wR_factor_ref 0.0497
_reflns_Friedel_coverage 0.000
_reflns_number_gt 2080
_reflns_number_total 2370
_reflns_threshold_expression 'I > 2\s(I)'
_cod_data_source_file c7ce00149e2.cif
_cod_data_source_block Z1-La-zb162-2R1
_cod_depositor_comments 'Adding full bibliography for 7227795--7227805.cif.'
_cod_original_cell_volume 1213.7(2)
_cod_database_code 7227800
_shelx_shelxl_version_number 2016/6
_shelx_space_group_comment
;
The symmetry employed for this shelxl refinement is uniquely defined
by the following loop, which should always be used as a source of
symmetry information in preference to the above space-group names.
They are only intended as comments.
;
_shelx_estimated_absorpt_t_min 0.368
_shelx_estimated_absorpt_t_max 0.469

loop_
_space_group_symop_operation_xyz
'x, y, z'
'-x+1/2, y+1/2, -z+1/2'
'-x, -y, -z'
'x-1/2, -y-1/2, z-1/2'

loop_
_atom_site_label
_atom_site_type_symbol
_atom_site_fract_x
_atom_site_fract_y
_atom_site_fract_z
_atom_site_U_iso_or_equiv
_atom_site_adp_type
_atom_site_occupancy
_atom_site_site_symmetry_order
_atom_site_calc_flag
_atom_site_refinement_flags_posn
_atom_site_refinement_flags_adp
La1 La 0.30956(3) 0.14786(2) 0.89845(2) 0.01501(7) Uani 1 1 d . .
O1 O 0.5249(4) 0.17233(14) 0.1215(3) 0.0269(7) Uani 1 1 d . .
O2 O 0.6263(4) 0.26090(15) 0.2624(3) 0.0378(8) Uani 1 1 d . .
O3 O 0.6394(4) 0.29091(15) 0.5921(3) 0.0369(8) Uani 1 1 d . .
O4 O 0.5370(4) 0.23082(14) 0.7862(3) 0.0331(8) Uani 1 1 d . .
O5 O 0.4115(3) -0.06391(13) 1.1161(3) 0.0220(6) Uani 1 1 d . .
O6 O 0.3041(4) 0.04125(12) 1.0715(3) 0.0193(6) Uani 1 1 d . .
O7 O -0.0546(5) 0.12068(18) 0.8859(5) 0.0578(11) Uani 1 1 d . .
N1 N 0.2088(5) 0.02256(17) 0.7094(4) 0.0254(8) Uani 1 1 d . .
N2 N 0.3930(4) 0.13332(15) 0.6161(4) 0.0177(7) Uani 1 1 d . .
N3 N 0.3888(4) 0.10766(15) 0.3729(4) 0.0195(7) Uani 1 1 d . .
H3A H 0.371900 0.086694 0.286021 0.023 Uiso 1 1 d R U
C1 C 0.1285(6) -0.0344(2) 0.7612(5) 0.0320(11) Uani 1 1 d . .
H1 H 0.095535 -0.035472 0.863314 0.038 Uiso 1 1 calc R U
C2 C 0.0918(6) -0.0918(2) 0.6721(5) 0.0328(11) Uani 1 1 d . .
H2 H 0.034918 -0.130192 0.713153 0.039 Uiso 1 1 calc R U
C3 C 0.1414(6) -0.0911(2) 0.5198(6) 0.0323(11) Uani 1 1 d . .
H3 H 0.118856 -0.129099 0.457089 0.039 Uiso 1 1 calc R U
C4 C 0.2252(5) -0.03272(19) 0.4626(5) 0.0235(10) Uani 1 1 d . .
H4 H 0.260491 -0.030767 0.361224 0.028 Uiso 1 1 calc R U
C5 C 0.2546(5) 0.02218(19) 0.5600(5) 0.0189(8) Uani 1 1 d . .
C6 C 0.3421(5) 0.08683(19) 0.5132(4) 0.0183(8) Uani 1 1 d . .
C7 C 0.4775(5) 0.17048(18) 0.3864(5) 0.0175(8) Uani 1 1 d . .
C8 C 0.4794(5) 0.18510(18) 0.5410(4) 0.0176(8) Uani 1 1 d . .
C9 C 0.5479(5) 0.2043(2) 0.2455(5) 0.0218(9) Uani 1 1 d . .
C10 C 0.5579(6) 0.2401(2) 0.6455(5) 0.0226(9) Uani 1 1 d . .
C11 C 0.4184(5) -0.00639(19) 1.0541(4) 0.0156(8) Uani 1 1 d . .

loop_
_atom_site_aniso_label
_atom_site_aniso_U_11
_atom_site_aniso_U_22
_atom_site_aniso_U_33
_atom_site_aniso_U_23
_atom_site_aniso_U_13
_atom_site_aniso_U_12
La1 0.02179(12) 0.01207(10) 0.01146(11) 0.00081(10) 0.00439(8) 0.00174(10)
O1 0.0402(18) 0.0288(16) 0.0119(15) -0.0021(12) 0.0037(13) -0.0127(13)
O2 0.065(2) 0.0302(18) 0.0189(17) -0.0028(13) 0.0095(16) -0.0259(15)
O3 0.060(2) 0.0326(18) 0.0193(17) -0.0023(14) 0.0138(16) -0.0244(15)
O4 0.056(2) 0.0302(17) 0.0138(16) -0.0034(13) 0.0067(15) -0.0209(14)
O5 0.0252(16) 0.0167(14) 0.0245(16) 0.0058(12) 0.0073(12) 0.0021(11)
O6 0.0240(15) 0.0146(14) 0.0200(15) 0.0012(11) 0.0073(12) 0.0039(10)
O7 0.028(2) 0.056(2) 0.089(3) -0.011(2) 0.0051(19) -0.0120(16)
N1 0.027(2) 0.031(2) 0.0179(19) 0.0092(15) 0.0042(15) -0.0027(15)
N2 0.0244(18) 0.0152(17) 0.0138(17) 0.0001(13) 0.0031(14) 0.0002(12)
N3 0.0282(19) 0.0184(17) 0.0123(17) -0.0030(13) 0.0046(14) -0.0050(13)
C1 0.030(3) 0.044(3) 0.022(3) 0.012(2) 0.002(2) -0.0039(19)
C2 0.030(3) 0.030(3) 0.039(3) 0.019(2) 0.000(2) -0.0047(18)
C3 0.028(3) 0.020(2) 0.049(3) -0.003(2) -0.004(2) -0.0010(17)
C4 0.025(2) 0.021(2) 0.025(2) 0.0000(17) 0.0019(19) 0.0008(16)
C5 0.020(2) 0.019(2) 0.018(2) 0.0026(16) 0.0027(16) -0.0001(15)
C6 0.021(2) 0.019(2) 0.015(2) 0.0006(16) 0.0028(16) 0.0004(15)
C7 0.019(2) 0.0161(19) 0.017(2) -0.0018(15) 0.0032(16) -0.0027(14)
C8 0.025(2) 0.0159(19) 0.012(2) 0.0027(16) 0.0035(16) -0.0021(15)
C9 0.025(2) 0.022(2) 0.019(2) -0.0009(17) 0.0017(18) -0.0050(16)
C10 0.029(2) 0.024(2) 0.016(2) 0.0015(17) 0.0048(17) -0.0052(17)
C11 0.019(2) 0.017(2) 0.011(2) -0.0027(15) -0.0004(16) -0.0022(15)

loop_
_atom_type_symbol
_atom_type_description
_atom_type_scat_dispersion_real
_atom_type_scat_dispersion_imag
_atom_type_scat_source
C C 0.0033 0.0016 'International Tables Vol C Tables 4.2.6.8 and 6.1.1.4'
H H 0.0000 0.0000 'International Tables Vol C Tables 4.2.6.8 and 6.1.1.4'
N N 0.0061 0.0033 'International Tables Vol C Tables 4.2.6.8 and 6.1.1.4'
O O 0.0106 0.0060 'International Tables Vol C Tables 4.2.6.8 and 6.1.1.4'
La La -0.2871 2.4523 'International Tables Vol C Tables 4.2.6.8 and 6.1.1.4'

loop_
_geom_angle_atom_site_label_1
_geom_angle_atom_site_label_2
_geom_angle_atom_site_label_3
_geom_angle
_geom_angle_site_symmetry_1
_geom_angle_site_symmetry_3
O3 La1 O1 71.03(10) 4_566 1_556
O3 La1 O2 73.15(9) 4_566 4_566
O1 La1 O2 122.45(10) 1_556 4_566
O3 La1 O4 107.80(11) 4_566 .
O1 La1 O4 77.87(9) 1_556 .
O2 La1 O4 72.13(11) 4_566 .
O3 La1 O6 88.19(9) 4_566 .
O1 La1 O6 73.67(8) 1_556 .
O2 La1 O6 147.04(10) 4_566 .
O4 La1 O6 140.55(9) . .
O3 La1 N2 149.35(9) 4_566 .
O1 La1 N2 127.59(10) 1_556 .
O2 La1 N2 76.20(9) 4_566 .
O4 La1 N2 61.27(9) . .
O6 La1 N2 118.87(9) . .
O3 La1 O5 138.86(9) 4_566 3_657
O1 La1 O5 72.76(9) 1_556 3_657
O2 La1 O5 145.37(9) 4_566 3_657
O4 La1 O5 82.70(9) . 3_657
O6 La1 O5 63.19(8) . 3_657
N2 La1 O5 70.89(9) . 3_657
O3 La1 O7 66.86(12) 4_566 .
O1 La1 O7 130.37(11) 1_556 .
O2 La1 O7 67.96(11) 4_566 .
O4 La1 O7 139.51(11) . .
O6 La1 O7 79.86(10) . .
N2 La1 O7 101.89(11) . .
O5 La1 O7 129.05(9) 3_657 .
O3 La1 N1 131.29(10) 4_566 .
O1 La1 N1 135.36(9) 1_556 .
O2 La1 N1 102.07(9) 4_566 .
O4 La1 N1 116.77(9) . .
O6 La1 N1 69.95(9) . .
N2 La1 N1 56.50(9) . .
O5 La1 N1 68.26(8) 3_657 .
O7 La1 N1 66.72(10) . .
C9 O1 La1 145.9(3) . 1_554
C9 O2 La1 156.8(3) . 4_665
C10 O3 La1 154.4(3) . 4_665
C10 O4 La1 125.2(2) . .
C11 O5 La1 120.1(2) . 3_657
C11 O6 La1 120.2(2) . .
C1 N1 C5 116.4(4) . .
C1 N1 La1 125.7(3) . .
C5 N1 La1 117.8(2) . .
C6 N2 C8 107.5(3) . .
C6 N2 La1 131.2(3) . .
C8 N2 La1 120.4(2) . .
C6 N3 C7 108.7(3) . .
C6 N3 H3A 128.6 . .
C7 N3 H3A 122.7 . .
N1 C1 C2 123.8(4) . .
N1 C1 H1 118.1 . .
C2 C1 H1 118.1 . .
C1 C2 C3 118.7(4) . .
C1 C2 H2 120.7 . .
C3 C2 H2 120.7 . .
C4 C3 C2 118.9(4) . .
C4 C3 H3 120.5 . .
C2 C3 H3 120.5 . .
C5 C4 C3 118.2(4) . .
C5 C4 H4 120.9 . .
C3 C4 H4 120.9 . .
N1 C5 C4 124.0(4) . .
N1 C5 C6 112.6(3) . .
C4 C5 C6 123.4(4) . .
N2 C6 N3 109.9(3) . .
N2 C6 C5 120.6(4) . .
N3 C6 C5 129.5(3) . .
C8 C7 N3 104.6(3) . .
C8 C7 C9 136.1(3) . .
N3 C7 C9 119.2(3) . .
N2 C8 C7 109.3(3) . .
N2 C8 C10 113.7(3) . .
C7 C8 C10 136.9(4) . .
O2 C9 O1 125.9(4) . .
O2 C9 C7 117.3(3) . .
O1 C9 C7 116.9(3) . .
O3 C10 O4 123.7(4) . .
O3 C10 C8 120.6(4) . .
O4 C10 C8 115.7(3) . .
O5 C11 O6 125.2(4) . .
O5 C11 C11 116.9(4) . 3_657
O6 C11 C11 117.9(4) . 3_657

loop_
_geom_bond_atom_site_label_1
_geom_bond_atom_site_label_2
_geom_bond_distance
_geom_bond_site_symmetry_2
La1 O3 2.435(3) 4_566
La1 O1 2.476(3) 1_556
La1 O2 2.480(3) 4_566
La1 O4 2.521(3) .
La1 O6 2.567(2) .
La1 N2 2.572(3) .
La1 O5 2.588(3) 3_657
La1 O7 2.659(3) .
La1 N1 3.014(3) .
O1 C9 1.251(4) .
O2 C9 1.243(4) .
O3 C10 1.249(5) .
O4 C10 1.254(5) .
O5 C11 1.245(4) .
O6 C11 1.251(4) .
N1 C1 1.337(5) .
N1 C5 1.356(5) .
N2 C6 1.314(4) .
N2 C8 1.364(5) .
N3 C6 1.344(5) .
N3 C7 1.381(4) .
N3 H3A 0.8639 .
C1 C2 1.379(6) .
C1 H1 0.9300 .
C2 C3 1.388(6) .
C2 H2 0.9300 .
C3 C4 1.387(6) .
C3 H3 0.9300 .
C4 C5 1.375(5) .
C4 H4 0.9300 .
C5 C6 1.471(5) .
C7 C8 1.376(5) .
C7 C9 1.499(5) .
C8 C10 1.499(5) .
C11 C11 1.552(7) 3_657

loop_
_geom_hbond_atom_site_label_D
_geom_hbond_atom_site_label_H
_geom_hbond_atom_site_label_A
_geom_hbond_distance_DH
_geom_hbond_distance_HA
_geom_hbond_distance_DA
_geom_hbond_angle_DHA
_geom_hbond_site_symmetry_A
N3 H3A O6 0.86 2.11 2.966(4) 174.0 1_554

loop_
_geom_torsion_atom_site_label_1
_geom_torsion_atom_site_label_2
_geom_torsion_atom_site_label_3
_geom_torsion_atom_site_label_4
_geom_torsion
_geom_torsion_site_symmetry_1
_geom_torsion_site_symmetry_4
C5 N1 C1 C2 0.1(6) . .
La1 N1 C1 C2 -177.2(3) . .
N1 C1 C2 C3 0.4(6) . .
C1 C2 C3 C4 -0.3(6) . .
C2 C3 C4 C5 -0.3(6) . .
C1 N1 C5 C4 -0.7(6) . .
La1 N1 C5 C4 176.8(3) . .
C1 N1 C5 C6 -180.0(3) . .
La1 N1 C5 C6 -2.4(4) . .
C3 C4 C5 N1 0.8(6) . .
C3 C4 C5 C6 180.0(4) . .
C8 N2 C6 N3 -1.5(4) . .
La1 N2 C6 N3 167.3(2) . .
C8 N2 C6 C5 176.3(3) . .
La1 N2 C6 C5 -14.9(5) . .
C7 N3 C6 N2 1.1(4) . .
C7 N3 C6 C5 -176.5(4) . .
N1 C5 C6 N2 9.8(5) . .
C4 C5 C6 N2 -169.4(4) . .
N1 C5 C6 N3 -172.8(4) . .
C4 C5 C6 N3 7.9(6) . .
C6 N3 C7 C8 -0.2(4) . .
C6 N3 C7 C9 178.6(3) . .
C6 N2 C8 C7 1.4(4) . .
La1 N2 C8 C7 -168.8(2) . .
C6 N2 C8 C10 -175.9(3) . .
La1 N2 C8 C10 13.8(4) . .
N3 C7 C8 N2 -0.7(4) . .
C9 C7 C8 N2 -179.3(4) . .
N3 C7 C8 C10 175.7(4) . .
C9 C7 C8 C10 -2.9(8) . .
La1 O2 C9 O1 -150.5(5) 4_665 .
La1 O2 C9 C7 28.2(10) 4_665 .
La1 O1 C9 O2 -95.3(6) 1_554 .
La1 O1 C9 C7 85.9(5) 1_554 .
C8 C7 C9 O2 -1.9(7) . .
N3 C7 C9 O2 179.8(4) . .
C8 C7 C9 O1 177.0(4) . .
N3 C7 C9 O1 -1.4(5) . .
La1 O3 C10 O4 157.1(5) 4_665 .
La1 O3 C10 C8 -22.3(9) 4_665 .
La1 O4 C10 O3 163.7(3) . .
La1 O4 C10 C8 -16.9(5) . .
N2 C8 C10 O3 -179.4(4) . .
C7 C8 C10 O3 4.3(8) . .
N2 C8 C10 O4 1.2(5) . .
C7 C8 C10 O4 -175.1(4) . .
La1 O5 C11 O6 -169.7(3) 3_657 .
La1 O5 C11 C11 10.7(5) 3_657 3_657
La1 O6 C11 O5 -169.3(3) . .
La1 O6 C11 C11 10.2(5) . 3_657
